data_2233544
loop_
_publ_author_name
'Cui, Shuxin'
'Zuo, Minghui'
'Zhang, Jingping'
'Zhao, Yulong'
'Wang, Hui'

_publ_section_title
;
 <i>catena</i>-Poly[[(5-phenyl-2,2'-bipyridine-\k^2^<i>N</i>,<i>N</i>')copper(I)]-\m-thiocyanido-\k^2^<i>N</i>:<i>S</i>]
;
_journal_coeditor_code KP2379
_journal_issue 2
_journal_name_full 'Acta Crystallographica Section E'
_journal_page_first m165
_journal_paper_doi 10.1107/S1600536812000682
_journal_volume 68
_journal_year 2012
_chemical_formula_iupac '[Cu (N C S) (C16 H12 N2)]'
_chemical_formula_moiety 'C17 H12 Cu N3 S'
_chemical_formula_sum 'C17 H12 Cu N3 S'
_chemical_formula_weight 353.90
_chemical_name_systematic
;
<i>catena</i>-Poly[[(5-phenyl-2,2'-bipyridine-
\k^2^<i>N</i>,<i>N</i>')copper(I)]-\m-thiocyanido-\k^2^<i>N</i>:<i>S</i>]
;
_space_group_IT_number 61
_symmetry_cell_setting orthorhombic
_symmetry_space_group_name_Hall '-P 2ac 2ab'
_symmetry_space_group_name_H-M 'P b c a'
_atom_sites_solution_hydrogens geom
_atom_sites_solution_primary direct
_atom_sites_solution_secondary difmap
_audit_creation_method SHELXL-97
_cell_angle_alpha 90.00
_cell_angle_beta 90.00
_cell_angle_gamma 90.00
_cell_formula_units_Z 8
_cell_length_a 7.7978(9)
_cell_length_b 10.7744(12)
_cell_length_c 35.325(4)
_cell_measurement_reflns_used 15488
_cell_measurement_temperature 153(2)
_cell_measurement_theta_max 26.04
_cell_measurement_theta_min 2.31
_cell_volume 2967.9(6)
_computing_cell_refinement 'SAINT (Bruker, 2007)'
_computing_data_collection 'SMART (Bruker, 2007)'
_computing_data_reduction 'SAINT (Bruker, 2007)'
_computing_molecular_graphics 'XP (Sheldrick, 2008)'
_computing_publication_material 'SHELXL97 (Sheldrick, 2008)'
_computing_structure_refinement 'SHELXL97 (Sheldrick, 2008)'
_computing_structure_solution 'SHELXS97 (Sheldrick, 2008)'
_diffrn_ambient_temperature 153(2)
_diffrn_detector_area_resol_mean 9
_diffrn_measured_fraction_theta_full 0.999
_diffrn_measured_fraction_theta_max 0.999
_diffrn_measurement_device_type 'Siemens SMART CCD area-detector'
_diffrn_measurement_method '\w scans'
_diffrn_radiation_monochromator graphite
_diffrn_radiation_source 'fine-focus sealed tube'
_diffrn_radiation_type MoK\a
_diffrn_radiation_wavelength 0.71073
_diffrn_reflns_av_R_equivalents 0.0330
_diffrn_reflns_av_sigmaI/netI 0.0248
_diffrn_reflns_limit_h_max 9
_diffrn_reflns_limit_h_min -9
_diffrn_reflns_limit_k_max 10
_diffrn_reflns_limit_k_min -13
_diffrn_reflns_limit_l_max 35
_diffrn_reflns_limit_l_min -43
_diffrn_reflns_number 15488
_diffrn_reflns_theta_full 26.04
_diffrn_reflns_theta_max 26.04
_diffrn_reflns_theta_min 2.31
_diffrn_standards_number 0
_exptl_absorpt_coefficient_mu 1.610
_exptl_absorpt_correction_T_max 0.914
_exptl_absorpt_correction_T_min 0.840
_exptl_absorpt_correction_type multi-scan
_exptl_absorpt_process_details '(SADABS; Sheldrick, 2004)'
_exptl_crystal_colour red
_exptl_crystal_density_diffrn 1.584
_exptl_crystal_density_method 'not measured'
_exptl_crystal_description block
_exptl_crystal_F_000 1440
_exptl_crystal_size_max 0.415
_exptl_crystal_size_mid 0.090
_exptl_crystal_size_min 0.056
_refine_diff_density_max 0.315
_refine_diff_density_min -0.201
_refine_ls_extinction_method none
_refine_ls_goodness_of_fit_ref 1.033
_refine_ls_hydrogen_treatment constr
_refine_ls_matrix_type full
_refine_ls_number_parameters 199
_refine_ls_number_reflns 2932
_refine_ls_number_restraints 0
_refine_ls_restrained_S_all 1.033
_refine_ls_R_factor_all 0.0510
_refine_ls_R_factor_gt 0.0347
_refine_ls_shift/su_max 0.001
_refine_ls_shift/su_mean 0.000
_refine_ls_structure_factor_coef Fsqd
_refine_ls_weighting_details 'calc w=1/[\s^2^(Fo^2^)+(0.0444P)^2^+0.9913P] where P=(Fo^2^+2Fc^2^)/3'
_refine_ls_weighting_scheme calc
_refine_ls_wR_factor_gt 0.0838
_refine_ls_wR_factor_ref 0.0914
_reflns_number_gt 2212
_reflns_number_total 2932
_reflns_threshold_expression I>2sigma(I)
_cod_data_source_file kp2379.cif
_cod_data_source_block I
_cod_original_cell_volume 2967.8(6)
_cod_database_code 2233544
_cod_database_fobs_code 2233544

loop_
_symmetry_equiv_pos_as_xyz
'x, y, z'
'-x+1/2, -y, z+1/2'
'-x, y+1/2, -z+1/2'
'x+1/2, -y+1/2, -z'
'-x, -y, -z'
'x-1/2, y, -z-1/2'
'x, -y-1/2, z-1/2'
'-x-1/2, y-1/2, z'

loop_
_atom_site_type_symbol
_atom_site_label
_atom_site_fract_x
_atom_site_fract_y
_atom_site_fract_z
_atom_site_U_iso_or_equiv
_atom_site_adp_type
_atom_site_calc_flag
_atom_site_refinement_flags
_atom_site_occupancy
_atom_site_symmetry_multiplicity
Cu Cu1 1.11691(4) 0.67597(3) 0.345104(9) 0.04739(14) Uani d . 1 1
S S1 1.40271(9) 0.61263(7) 0.34368(3) 0.0578(2) Uani d . 1 1
N N1 1.1156(3) 0.8538(2) 0.34377(6) 0.0470(6) Uani d . 1 1
C C1 1.3879(3) 0.4601(3) 0.34412(7) 0.0402(6) Uani d . 1 1
N N3 0.9620(3) 0.59247(18) 0.38739(6) 0.0373(5) Uani d . 1 1
C C12 0.8393(3) 0.6026(2) 0.49059(6) 0.0325(5) Uani d . 1 1
C C7 0.8656(3) 0.4982(2) 0.37430(7) 0.0351(5) Uani d . 1 1
C C10 0.8445(3) 0.5642(2) 0.45016(6) 0.0327(5) Uani d . 1 1
N N2 0.9760(3) 0.5504(2) 0.31300(6) 0.0460(5) Uani d . 1 1
C C6 0.8833(3) 0.4689(2) 0.33359(7) 0.0378(6) Uani d . 1 1
C C8 0.7568(3) 0.4343(3) 0.39843(7) 0.0457(6) Uani d . 1 1
H H8 0.6907 0.3691 0.3893 0.055 Uiso calc R 1 1
C C15 0.8303(4) 0.6706(3) 0.56739(7) 0.0461(7) Uani d . 1 1
H H15 0.8272 0.6938 0.5927 0.055 Uiso calc R 1 1
C C11 0.9497(3) 0.6232(2) 0.42376(7) 0.0381(6) Uani d . 1 1
H H11 1.0163 0.6891 0.4323 0.046 Uiso calc R 1 1
C C17 0.9373(3) 0.7005(2) 0.50432(7) 0.0423(6) Uani d . 1 1
H H17 1.0077 0.7444 0.4878 0.051 Uiso calc R 1 1
C C16 0.9318(3) 0.7338(3) 0.54203(8) 0.0471(7) Uani d . 1 1
H H16 0.9979 0.8002 0.5504 0.057 Uiso calc R 1 1
C C14 0.7336(3) 0.5726(3) 0.55461(7) 0.0465(6) Uani d . 1 1
H H14 0.6649 0.5287 0.5714 0.056 Uiso calc R 1 1
C C9 0.7469(3) 0.4675(2) 0.43580(7) 0.0451(6) Uani d . 1 1
H H9 0.6733 0.4244 0.4518 0.054 Uiso calc R 1 1
C C5 0.8093(4) 0.3650(3) 0.31698(8) 0.0490(7) Uani d . 1 1
H H5 0.7476 0.3088 0.3316 0.059 Uiso calc R 1 1
C C13 0.7381(3) 0.5388(2) 0.51663(7) 0.0426(6) Uani d . 1 1
H H13 0.6720 0.4722 0.5084 0.051 Uiso calc R 1 1
C C3 0.9202(4) 0.4297(3) 0.25767(9) 0.0643(9) Uani d . 1 1
H H3 0.9332 0.4194 0.2317 0.077 Uiso calc R 1 1
C C4 0.8281(4) 0.3458(3) 0.27870(9) 0.0621(9) Uani d . 1 1
H H4 0.7789 0.2768 0.2672 0.074 Uiso calc R 1 1
C C2 0.9924(4) 0.5287(3) 0.27587(8) 0.0607(8) Uani d . 1 1
H H2 1.0568 0.5844 0.2616 0.073 Uiso calc R 1 1

loop_
_atom_site_aniso_label
_atom_site_aniso_U_11
_atom_site_aniso_U_22
_atom_site_aniso_U_33
_atom_site_aniso_U_12
_atom_site_aniso_U_13
_atom_site_aniso_U_23
Cu1 0.0601(2) 0.0344(2) 0.0477(2) -0.00445(15) 0.00674(16) 0.00251(14)
S1 0.0532(4) 0.0325(4) 0.0878(6) -0.0041(3) 0.0084(4) -0.0025(4)
N1 0.0582(15) 0.0369(13) 0.0459(14) 0.0008(11) -0.0004(11) 0.0028(10)
C1 0.0414(14) 0.0413(16) 0.0378(14) -0.0003(11) 0.0025(11) -0.0002(11)
N3 0.0432(11) 0.0341(11) 0.0346(11) -0.0032(9) 0.0032(9) 0.0012(9)
C12 0.0312(12) 0.0312(12) 0.0349(13) 0.0072(10) 0.0011(10) 0.0035(10)
C7 0.0361(12) 0.0336(13) 0.0357(13) 0.0044(11) -0.0020(10) 0.0018(10)
C10 0.0323(12) 0.0324(12) 0.0334(13) 0.0048(10) -0.0004(10) 0.0035(10)
N2 0.0554(13) 0.0483(13) 0.0344(12) -0.0005(11) -0.0003(10) 0.0018(10)
C6 0.0387(13) 0.0382(14) 0.0365(13) 0.0040(11) -0.0043(11) -0.0002(11)
C8 0.0485(15) 0.0470(15) 0.0415(14) -0.0155(13) -0.0023(12) -0.0002(12)
C15 0.0520(15) 0.0526(17) 0.0337(14) 0.0146(14) 0.0011(12) -0.0028(12)
C11 0.0446(14) 0.0335(13) 0.0364(14) -0.0058(11) 0.0010(11) -0.0011(11)
C17 0.0482(14) 0.0396(15) 0.0392(14) -0.0019(12) 0.0032(11) 0.0023(12)
C16 0.0535(16) 0.0406(15) 0.0473(16) 0.0018(13) -0.0021(12) -0.0062(12)
C14 0.0467(15) 0.0547(17) 0.0381(14) 0.0032(14) 0.0070(12) 0.0049(13)
C9 0.0443(14) 0.0525(16) 0.0386(14) -0.0143(13) 0.0010(12) 0.0051(12)
C5 0.0486(15) 0.0484(16) 0.0501(17) -0.0032(13) -0.0006(13) -0.0068(13)
C13 0.0436(14) 0.0425(15) 0.0416(14) -0.0008(12) 0.0026(12) 0.0012(11)
C3 0.076(2) 0.080(2) 0.0370(16) 0.0006(19) -0.0013(15) -0.0126(16)
C4 0.0609(18) 0.066(2) 0.059(2) 0.0003(16) -0.0046(16) -0.0277(16)
C2 0.074(2) 0.071(2) 0.0367(16) -0.0054(17) 0.0034(14) 0.0021(14)

loop_
_atom_type_symbol
_atom_type_description
_atom_type_scat_dispersion_real
_atom_type_scat_dispersion_imag
_atom_type_scat_source
C C 0.0033 0.0016 'International Tables Vol C Tables 4.2.6.8 and 6.1.1.4'
H H 0.0000 0.0000 'International Tables Vol C Tables 4.2.6.8 and 6.1.1.4'
N N 0.0061 0.0033 'International Tables Vol C Tables 4.2.6.8 and 6.1.1.4'
S S 0.1246 0.1234 'International Tables Vol C Tables 4.2.6.8 and 6.1.1.4'
Cu Cu 0.3201 1.2651 'International Tables Vol C Tables 4.2.6.8 and 6.1.1.4'

loop_
_geom_angle_atom_site_label_1
_geom_angle_atom_site_label_2
_geom_angle_atom_site_label_3
_geom_angle_site_symmetry_1
_geom_angle
N1 Cu1 N2 . 129.35(9)
N1 Cu1 N3 . 115.99(9)
N2 Cu1 N3 . 78.88(8)
N1 Cu1 S1 . 107.29(7)
N2 Cu1 S1 . 107.64(7)
N3 Cu1 S1 . 115.82(6)
C1 S1 Cu1 . 102.99(9)
C1 N1 Cu1 8_865 177.7(2)
N1 C1 S1 8_855 177.1(2)
C11 N3 C7 . 118.7(2)
C11 N3 Cu1 . 127.99(17)
C7 N3 Cu1 . 113.34(15)
C17 C12 C13 . 117.1(2)
C17 C12 C10 . 122.1(2)
C13 C12 C10 . 120.8(2)
N3 C7 C8 . 120.3(2)
N3 C7 C6 . 116.3(2)
C8 C7 C6 . 123.3(2)
C9 C10 C11 . 114.9(2)
C9 C10 C12 . 123.0(2)
C11 C10 C12 . 122.1(2)
C2 N2 C6 . 117.8(2)
C2 N2 Cu1 . 126.7(2)
C6 N2 Cu1 . 114.36(17)
N2 C6 C5 . 121.3(2)
N2 C6 C7 . 115.8(2)
C5 C6 C7 . 122.9(2)
C9 C8 C7 . 119.9(2)
C9 C8 H8 . 120.1
C7 C8 H8 . 120.1
C14 C15 C16 . 118.8(2)
C14 C15 H15 . 120.6
C16 C15 H15 . 120.6
N3 C11 C10 . 125.1(2)
N3 C11 H11 . 117.5
C10 C11 H11 . 117.5
C16 C17 C12 . 121.1(2)
C16 C17 H17 . 119.4
C12 C17 H17 . 119.4
C15 C16 C17 . 121.2(3)
C15 C16 H16 . 119.4
C17 C16 H16 . 119.4
C15 C14 C13 . 120.3(2)
C15 C14 H14 . 119.8
C13 C14 H14 . 119.8
C8 C9 C10 . 121.2(2)
C8 C9 H9 . 119.4
C10 C9 H9 . 119.4
C4 C5 C6 . 119.4(3)
C4 C5 H5 . 120.3
C6 C5 H5 . 120.3
C14 C13 C12 . 121.5(2)
C14 C13 H13 . 119.3
C12 C13 H13 . 119.3
C2 C3 C4 . 118.3(3)
C2 C3 H3 . 120.8
C4 C3 H3 . 120.8
C3 C4 C5 . 119.3(3)
C3 C4 H4 . 120.4
C5 C4 H4 . 120.4
N2 C2 C3 . 123.9(3)
N2 C2 H2 . 118.1
C3 C2 H2 . 118.1

loop_
_geom_bond_atom_site_label_1
_geom_bond_atom_site_label_2
_geom_bond_site_symmetry_2
_geom_bond_distance
_geom_bond_publ_flag
Cu1 N1 . 1.917(2) yes
Cu1 N2 . 2.079(2) yes
Cu1 N3 . 2.121(2) yes
Cu1 S1 . 2.3313(9) yes
S1 C1 . 1.648(3) ?
N1 C1 8_865 1.145(4) ?
C1 N1 8_855 1.145(4) ?
N3 C11 . 1.330(3) ?
N3 C7 . 1.346(3) ?
C12 C17 . 1.390(3) ?
C12 C13 . 1.393(3) ?
C12 C10 . 1.487(3) ?
C7 C8 . 1.385(3) ?
C7 C6 . 1.479(3) ?
C10 C9 . 1.386(3) ?
C10 C11 . 1.395(3) ?
N2 C2 . 1.339(3) ?
N2 C6 . 1.350(3) ?
C6 C5 . 1.390(4) ?
C8 C9 . 1.370(4) ?
C8 H8 . 0.9300 ?
C15 C14 . 1.374(4) ?
C15 C16 . 1.376(4) ?
C15 H15 . 0.9300 ?
C11 H11 . 0.9300 ?
C17 C16 . 1.380(4) ?
C17 H17 . 0.9300 ?
C16 H16 . 0.9300 ?
C14 C13 . 1.390(3) ?
C14 H14 . 0.9300 ?
C9 H9 . 0.9300 ?
C5 C4 . 1.376(4) ?
C5 H5 . 0.9300 ?
C13 H13 . 0.9300 ?
C3 C2 . 1.367(4) ?
C3 C4 . 1.373(5) ?
C3 H3 . 0.9300 ?
C4 H4 . 0.9300 ?
C2 H2 . 0.9300 ?

loop_
_geom_hbond_atom_site_label_D
_geom_hbond_atom_site_label_H
_geom_hbond_atom_site_label_A
_geom_hbond_site_symmetry_A
_geom_hbond_distance_DH
_geom_hbond_distance_HA
_geom_hbond_distance_DA
_geom_hbond_angle_DHA
C17 H17 Cg 4_566 0.93 2.92 3.757(3) 150

loop_
_geom_torsion_atom_site_label_1
_geom_torsion_atom_site_label_2
_geom_torsion_atom_site_label_3
_geom_torsion_atom_site_label_4
_geom_torsion
N1 Cu1 S1 C1 -178.99(11)
N2 Cu1 S1 C1 -36.25(11)
N3 Cu1 S1 C1 49.68(11)
N1 Cu1 N3 C11 -45.7(2)
N2 Cu1 N3 C11 -174.2(2)
S1 Cu1 N3 C11 81.5(2)
N1 Cu1 N3 C7 133.67(16)
N2 Cu1 N3 C7 5.13(16)
S1 Cu1 N3 C7 -99.22(16)
C11 N3 C7 C8 -0.3(3)
Cu1 N3 C7 C8 -179.74(18)
C11 N3 C7 C6 179.4(2)
Cu1 N3 C7 C6 0.0(3)
C17 C12 C10 C9 -179.4(2)
C13 C12 C10 C9 2.2(3)
C17 C12 C10 C11 0.9(3)
C13 C12 C10 C11 -177.5(2)
N1 Cu1 N2 C2 68.4(3)
N3 Cu1 N2 C2 -176.9(3)
S1 Cu1 N2 C2 -63.2(2)
N1 Cu1 N2 C6 -124.53(18)
N3 Cu1 N2 C6 -9.93(18)
S1 Cu1 N2 C6 103.86(17)
C2 N2 C6 C5 0.9(4)
Cu1 N2 C6 C5 -167.4(2)
C2 N2 C6 C7 -178.8(2)
Cu1 N2 C6 C7 13.0(3)
N3 C7 C6 N2 -8.7(3)
C8 C7 C6 N2 171.1(2)
N3 C7 C6 C5 171.7(2)
C8 C7 C6 C5 -8.5(4)
N3 C7 C8 C9 0.2(4)
C6 C7 C8 C9 -179.6(2)
C7 N3 C11 C10 0.6(4)
Cu1 N3 C11 C10 179.92(18)
C9 C10 C11 N3 -0.7(4)
C12 C10 C11 N3 179.1(2)
C13 C12 C17 C16 -1.0(4)
C10 C12 C17 C16 -179.3(2)
C14 C15 C16 C17 0.2(4)
C12 C17 C16 C15 0.5(4)
C16 C15 C14 C13 -0.4(4)
C7 C8 C9 C10 -0.2(4)
C11 C10 C9 C8 0.4(4)
C12 C10 C9 C8 -179.3(2)
N2 C6 C5 C4 -1.2(4)
C7 C6 C5 C4 178.4(3)
C15 C14 C13 C12 -0.1(4)
C17 C12 C13 C14 0.7(4)
C10 C12 C13 C14 179.2(2)
C2 C3 C4 C5 1.0(5)
C6 C5 C4 C3 0.2(5)
C6 N2 C2 C3 0.4(5)
Cu1 N2 C2 C3 167.1(2)
C4 C3 C2 N2 -1.4(5)
